data_2211783
loop_
_publ_author_name
'Steyl, Gideon'

_publ_section_title
;
 Carbonyl(3,7-dichlorotropolonato)(triphenylphosphine)rhodium(I)
;
_journal_coeditor_code CV2156
_journal_issue 1
_journal_name_full 'Acta Crystallographica Section E'
_journal_page_first m23
_journal_page_last m25
_journal_paper_doi 10.1107/S1600536806050392
_journal_volume 63
_journal_year 2007
_chemical_formula_iupac '[Rh (C7 H3 Cl2 O2) (C18 H15 P) (C O)]'
_chemical_formula_moiety 'C26 H18 Cl2 O3 P Rh'
_chemical_formula_sum 'C26 H18 Cl2 O3 P Rh'
_chemical_formula_weight 583.18
_chemical_name_systematic
;
Carbonyl(3,7-dichlorotropolonato)(triphenylphosphine)rhodium(I)
;
_space_group_IT_number 14
_symmetry_cell_setting monoclinic
_symmetry_space_group_name_Hall '-P 2yn'
_symmetry_space_group_name_H-M 'P 1 21/n 1'
_atom_sites_solution_hydrogens calc
_atom_sites_solution_primary direct
_atom_sites_solution_secondary difmap
_audit_creation_method SHELXL-97
_cell_angle_alpha 90
_cell_angle_beta 106.450(5)
_cell_angle_gamma 90
_cell_formula_units_Z 4
_cell_length_a 8.823(5)
_cell_length_b 17.662(5)
_cell_length_c 15.563(5)
_cell_measurement_reflns_used 7376
_cell_measurement_temperature 100(2)
_cell_measurement_theta_max 28.19
_cell_measurement_theta_min 2.31
_cell_volume 2325.9(17)
_computing_cell_refinement 'SAINT-Plus (Bruker, 2004)'
_computing_data_collection 'APEX2 (Bruker, 2005)'
_computing_data_reduction 'SAINT-Plus and XPREP (Bruker, 2004)'
_computing_molecular_graphics 'DIAMOND (Brandenburg, 2004)'
_computing_publication_material SHELXL97
_computing_structure_refinement 'SHELXL97 (Sheldrick, 1997)'
_computing_structure_solution 'SHELXS97 (Sheldrick, 1997)'
_diffrn_ambient_temperature 100(2)
_diffrn_detector_area_resol_mean '512 x 512'
_diffrn_measured_fraction_theta_full 0.999
_diffrn_measured_fraction_theta_max 0.999
_diffrn_measurement_device_type 'Bruker SMART 4K CCD area-detector'
_diffrn_measurement_method '\f and \w'
_diffrn_radiation_monochromator graphite
_diffrn_radiation_source 'fine-focus sealed tube'
_diffrn_radiation_type MoK\a
_diffrn_radiation_wavelength 0.71073
_diffrn_reflns_av_R_equivalents 0.0310
_diffrn_reflns_av_sigmaI/netI 0.0349
_diffrn_reflns_limit_h_max 11
_diffrn_reflns_limit_h_min -11
_diffrn_reflns_limit_k_max 12
_diffrn_reflns_limit_k_min -22
_diffrn_reflns_limit_l_max 18
_diffrn_reflns_limit_l_min -19
_diffrn_reflns_number 16578
_diffrn_reflns_theta_full 26.99
_diffrn_reflns_theta_max 26.99
_diffrn_reflns_theta_min 2.67
_diffrn_standards_decay_% 0
_diffrn_standards_interval_time 0
_diffrn_standards_number 0
_exptl_absorpt_coefficient_mu 1.060
_exptl_absorpt_correction_T_max 0.97
_exptl_absorpt_correction_T_min 0.882
_exptl_absorpt_correction_type multi-scan
_exptl_absorpt_process_details '(SADABS; Bruker, 1998)'
_exptl_crystal_colour yellow
_exptl_crystal_density_diffrn 1.665
_exptl_crystal_density_method 'not measured'
_exptl_crystal_description plate
_exptl_crystal_F_000 1168
_exptl_crystal_size_max 0.176
_exptl_crystal_size_mid 0.097
_exptl_crystal_size_min 0.025
_refine_diff_density_max 0.706
_refine_diff_density_min -0.448
_refine_ls_extinction_method none
_refine_ls_goodness_of_fit_ref 1.037
_refine_ls_hydrogen_treatment constr
_refine_ls_matrix_type full
_refine_ls_number_parameters 298
_refine_ls_number_reflns 5065
_refine_ls_number_restraints 0
_refine_ls_restrained_S_all 1.037
_refine_ls_R_factor_all 0.0347
_refine_ls_R_factor_gt 0.0268
_refine_ls_shift/su_max 0.001
_refine_ls_shift/su_mean 0.000
_refine_ls_structure_factor_coef Fsqd
_refine_ls_weighting_details 'calc w=1/[\s^2^(Fo^2^)+(0.0234P)^2^+1.6672P] where P=(Fo^2^+2Fc^2^)/3'
_refine_ls_weighting_scheme calc
_refine_ls_wR_factor_gt 0.0575
_refine_ls_wR_factor_ref 0.0610
_reflns_number_gt 4322
_reflns_number_total 5065
_reflns_threshold_expression I>2\s(I)
_cod_data_source_file cv2156.cif
_cod_data_source_block I
_cod_depositor_comments
;
The following automatic conversions were performed:
'_symmetry_cell_setting' value 'Monoclinic' changed to 'monoclinic'
according to '/home/saulius/struct/CIF-dictionaries/cif_core.dic'
dictionary named 'cif_core.dic' version 2.4.1 from
2010-06-29.

'_geom_bond_publ_flag' value 'Y' changed to 'y' according to
'/home/saulius/struct/CIF-dictionaries/cif_core.dic' dictionary named
'cif_core.dic' version 2.4.1 from 2010-06-29 (7
times).

'_geom_angle_publ_flag' value 'Y' changed to 'y' according to
'/home/saulius/struct/CIF-dictionaries/cif_core.dic' dictionary named
'cif_core.dic' version 2.4.1 from 2010-06-29 (7
times).

'_geom_torsion_publ_flag' value 'Y' changed to 'y' according to
'/home/saulius/struct/CIF-dictionaries/cif_core.dic' dictionary named
'cif_core.dic' version 2.4.1 from 2010-06-29.

Automatic conversion script
Id: cif_fix_enum 1527 2010-12-29 10:47:43Z saulius 

The following automatic conversions were performed:

'_symmetry_cell_setting' value 'Monoclinic' changed to 'monoclinic'
according to /home/saulius/struct/CIF-dictionaries/cif_core.dic
dictionary named 'cif_core.dic' version 2.4.1 from
2010-06-29.

'_geom_bond_publ_flag' value 'Y' changed to 'y'
according to /home/saulius/struct/CIF-dictionaries/cif_core.dic
dictionary named 'cif_core.dic' version 2.4.1 from 2010-06-29 (7
times).

'_geom_angle_publ_flag' value 'Y' changed to 'y' according
to /home/saulius/struct/CIF-dictionaries/cif_core.dic dictionary
named 'cif_core.dic' version 2.4.1 from 2010-06-29 (7
times).

'_geom_torsion_publ_flag' value 'Y' changed to 'y' according
to /home/saulius/struct/CIF-dictionaries/cif_core.dic dictionary
named 'cif_core.dic' version 2.4.1 from 2010-06-29.

Automatic conversion script
Id: cif_fix_values 1715 2011-07-08 13:25:40Z adriana 
;
_cod_original_sg_symbol_Hall '-p 2yn'
_cod_original_sg_symbol_H-M 'P 21/n'
_cod_database_code 2211783
_cod_database_fobs_code 2211783

loop_
_symmetry_equiv_pos_as_xyz
'x, y, z'
'-x+1/2, y+1/2, -z+1/2'
'-x, -y, -z'
'x-1/2, -y-1/2, z-1/2'

loop_
_atom_site_type_symbol
_atom_site_label
_atom_site_fract_x
_atom_site_fract_y
_atom_site_fract_z
_atom_site_U_iso_or_equiv
_atom_site_adp_type
_atom_site_calc_flag
_atom_site_refinement_flags
_atom_site_occupancy
Rh Rh 0.43393(2) 0.363881(9) 0.306253(11) 0.01063(6) Uani d . 1
Cl Cl3 0.37593(8) 0.26276(3) 0.58760(4) 0.02242(14) Uani d . 1
Cl Cl7 0.24575(8) 0.59751(3) 0.40212(4) 0.02535(15) Uani d . 1
P P 0.47114(7) 0.41700(3) 0.18327(4) 0.01033(12) Uani d . 1
O O1 0.36047(19) 0.45985(8) 0.35770(10) 0.0145(3) Uani d . 1
O O01 0.5251(2) 0.21800(9) 0.24117(11) 0.0229(4) Uani d . 1
O O2 0.39171(19) 0.32583(8) 0.42427(10) 0.0147(3) Uani d . 1
C C4 0.2400(3) 0.39295(14) 0.60655(16) 0.0194(5) Uani d . 1
H H4 0.2258 0.3654 0.6546 0.023 Uiso calc R 1
C C31 0.3594(3) 0.50448(12) 0.15024(15) 0.0122(4) Uani d . 1
C C36 0.3846(3) 0.56448(12) 0.21184(15) 0.0145(5) Uani d . 1
H H36 0.4591 0.5596 0.2674 0.017 Uiso calc R 1
C C5 0.1862(3) 0.46688(14) 0.60004(16) 0.0215(5) Uani d . 1
H H5 0.1367 0.4819 0.6427 0.026 Uiso calc R 1
C C21 0.6756(3) 0.44363(12) 0.19273(14) 0.0118(4) Uani d . 1
C C12 0.2706(3) 0.31800(12) 0.06505(15) 0.0153(5) Uani d . 1
H H12 0.2048 0.3245 0.1018 0.018 Uiso calc R 1
C C2 0.3395(3) 0.37555(12) 0.46925(15) 0.0136(5) Uani d . 1
C C11 0.4150(3) 0.35694(12) 0.08383(14) 0.0122(4) Uani d . 1
C C22 0.7962(3) 0.39152(13) 0.22996(15) 0.0160(5) Uani d . 1
H H22 0.7709 0.3443 0.2485 0.019 Uiso calc R 1
C C01 0.4902(3) 0.27504(13) 0.26616(15) 0.0150(5) Uani d . 1
C C24 0.9920(3) 0.48082(14) 0.21319(16) 0.0185(5) Uani d . 1
H H24 1.0973 0.4937 0.2211 0.022 Uiso calc R 1
C C35 0.2989(3) 0.63096(13) 0.19002(16) 0.0182(5) Uani d . 1
H H35 0.3168 0.6707 0.2308 0.022 Uiso calc R 1
C C33 0.1604(3) 0.57952(13) 0.04618(16) 0.0179(5) Uani d . 1
H H33 0.0851 0.5846 -0.0091 0.022 Uiso calc R 1
C C3 0.3122(3) 0.35419(13) 0.55158(15) 0.0159(5) Uani d . 1
C C32 0.2471(3) 0.51232(13) 0.06723(15) 0.0145(5) Uani d . 1
H H32 0.2300 0.4730 0.0259 0.017 Uiso calc R 1
C C7 0.2562(3) 0.51520(13) 0.46462(16) 0.0166(5) Uani d . 1
C C34 0.1862(3) 0.63849(13) 0.10737(17) 0.0195(5) Uani d . 1
H H34 0.1283 0.6830 0.0932 0.023 Uiso calc R 1
C C15 0.4695(3) 0.29597(14) -0.04314(17) 0.0222(5) Uani d . 1
H H15 0.5365 0.2877 -0.0788 0.027 Uiso calc R 1
C C6 0.1969(3) 0.52145(14) 0.53770(16) 0.0205(5) Uani d . 1
H H6 0.1587 0.5691 0.5463 0.025 Uiso calc R 1
C C25 0.8729(3) 0.53252(13) 0.17516(16) 0.0172(5) Uani d . 1
H H25 0.8988 0.5797 0.1568 0.021 Uiso calc R 1
C C26 0.7157(3) 0.51403(12) 0.16439(15) 0.0149(5) Uani d . 1
H H26 0.6367 0.5486 0.1382 0.018 Uiso calc R 1
C C14 0.3260(3) 0.25846(13) -0.06107(16) 0.0213(5) Uani d . 1
H H14 0.2967 0.2252 -0.1093 0.026 Uiso calc R 1
C C16 0.5127(3) 0.34618(13) 0.02881(16) 0.0164(5) Uani d . 1
H H16 0.6075 0.3726 0.0400 0.020 Uiso calc R 1
C C1 0.3178(3) 0.45172(12) 0.42981(15) 0.0133(5) Uani d . 1
C C23 0.9532(3) 0.40986(14) 0.23935(16) 0.0184(5) Uani d . 1
H H23 1.0324 0.3747 0.2631 0.022 Uiso calc R 1
C C13 0.2259(3) 0.26984(13) -0.00815(16) 0.0178(5) Uani d . 1
H H13 0.1288 0.2452 -0.0216 0.021 Uiso calc R 1

loop_
_atom_site_aniso_label
_atom_site_aniso_U_11
_atom_site_aniso_U_22
_atom_site_aniso_U_33
_atom_site_aniso_U_12
_atom_site_aniso_U_13
_atom_site_aniso_U_23
Rh 0.01193(10) 0.01076(9) 0.00965(9) 0.00044(7) 0.00377(7) 0.00048(6)
Cl3 0.0320(4) 0.0196(3) 0.0180(3) 0.0016(2) 0.0108(3) 0.0045(2)
Cl7 0.0396(4) 0.0141(3) 0.0245(3) 0.0055(3) 0.0126(3) -0.0004(2)
P 0.0095(3) 0.0111(3) 0.0105(3) -0.0004(2) 0.0030(2) 0.0002(2)
O1 0.0181(9) 0.0129(8) 0.0133(8) 0.0018(6) 0.0060(7) 0.0001(6)
O01 0.0342(11) 0.0149(8) 0.0209(9) 0.0053(7) 0.0101(8) 0.0002(7)
O2 0.0199(9) 0.0127(8) 0.0131(8) 0.0032(6) 0.0074(7) 0.0015(6)
C4 0.0189(13) 0.0280(13) 0.0118(12) 0.0004(10) 0.0053(10) -0.0006(10)
C31 0.0093(11) 0.0139(11) 0.0148(12) 0.0002(9) 0.0057(9) 0.0028(9)
C36 0.0146(12) 0.0161(11) 0.0139(12) -0.0013(9) 0.0059(9) 0.0015(9)
C5 0.0190(13) 0.0315(14) 0.0131(12) 0.0033(11) 0.0033(10) -0.0055(10)
C21 0.0101(11) 0.0159(11) 0.0099(11) -0.0022(9) 0.0036(9) -0.0027(8)
C12 0.0149(12) 0.0156(11) 0.0151(12) 0.0014(9) 0.0040(10) 0.0024(9)
C2 0.0107(11) 0.0154(11) 0.0133(11) -0.0007(9) 0.0013(9) -0.0009(9)
C11 0.0140(11) 0.0112(10) 0.0097(11) 0.0014(9) 0.0003(9) 0.0011(8)
C22 0.0172(12) 0.0158(11) 0.0151(12) -0.0001(9) 0.0047(10) -0.0011(9)
C01 0.0177(12) 0.0173(12) 0.0105(11) -0.0005(9) 0.0048(10) 0.0043(9)
C24 0.0131(12) 0.0295(13) 0.0141(12) -0.0057(10) 0.0060(10) -0.0063(10)
C35 0.0215(13) 0.0155(11) 0.0198(13) -0.0023(10) 0.0095(10) -0.0004(9)
C33 0.0153(12) 0.0232(12) 0.0157(12) 0.0032(10) 0.0051(10) 0.0092(9)
C3 0.0149(12) 0.0169(11) 0.0142(12) -0.0010(9) 0.0015(9) 0.0003(9)
C32 0.0140(12) 0.0171(11) 0.0133(12) -0.0014(9) 0.0055(9) 0.0011(9)
C7 0.0183(13) 0.0147(11) 0.0144(12) 0.0016(9) 0.0006(10) -0.0013(9)
C34 0.0201(13) 0.0150(11) 0.0265(14) 0.0053(10) 0.0118(11) 0.0070(10)
C15 0.0256(14) 0.0273(13) 0.0166(13) -0.0018(11) 0.0107(11) -0.0044(10)
C6 0.0195(13) 0.0226(13) 0.0180(13) 0.0047(10) 0.0031(10) -0.0065(10)
C25 0.0172(12) 0.0212(12) 0.0155(12) -0.0076(10) 0.0083(10) -0.0019(9)
C26 0.0159(12) 0.0161(11) 0.0125(12) -0.0003(9) 0.0037(10) 0.0003(9)
C14 0.0266(14) 0.0191(12) 0.0152(13) -0.0011(10) 0.0008(11) -0.0059(9)
C16 0.0166(12) 0.0163(11) 0.0163(12) -0.0028(9) 0.0047(10) 0.0004(9)
C1 0.0100(11) 0.0154(11) 0.0134(11) -0.0018(9) 0.0016(9) -0.0019(9)
C23 0.0137(12) 0.0242(13) 0.0168(12) 0.0030(10) 0.0036(10) -0.0028(10)
C13 0.0160(12) 0.0157(11) 0.0169(12) -0.0036(9) -0.0029(10) 0.0004(9)

loop_
_atom_type_symbol
_atom_type_description
_atom_type_scat_dispersion_real
_atom_type_scat_dispersion_imag
_atom_type_scat_source
C C 0.0033 0.0016 'International Tables Vol C Tables 4.2.6.8 and 6.1.1.4'
H H 0.0000 0.0000 'International Tables Vol C Tables 4.2.6.8 and 6.1.1.4'
O O 0.0106 0.0060 'International Tables Vol C Tables 4.2.6.8 and 6.1.1.4'
P P 0.1023 0.0942 'International Tables Vol C Tables 4.2.6.8 and 6.1.1.4'
Cl Cl 0.1484 0.1585 'International Tables Vol C Tables 4.2.6.8 and 6.1.1.4'
Rh Rh -1.1178 0.9187 'International Tables Vol C Tables 4.2.6.8 and 6.1.1.4'

loop_
_geom_angle_atom_site_label_1
_geom_angle_atom_site_label_2
_geom_angle_atom_site_label_3
_geom_angle
_geom_angle_publ_flag
C01 Rh O1 175.37(8) y
C01 Rh O2 99.15(8) y
O1 Rh O2 76.60(6) y
C01 Rh P 87.00(7) y
O1 Rh P 97.25(5) y
O2 Rh P 173.85(4) y
C11 P C31 104.94(10) ?
C11 P C21 104.04(10) ?
C31 P C21 104.28(10) ?
C11 P Rh 114.27(8) ?
C31 P Rh 113.39(8) ?
C21 P Rh 114.78(7) ?
C1 O1 Rh 116.69(14) ?
C2 O2 Rh 116.08(14) ?
C5 C4 C3 129.1(2) ?
C5 C4 H4 115.5 ?
C3 C4 H4 115.5 ?
C32 C31 C36 119.5(2) ?
C32 C31 P 121.99(17) ?
C36 C31 P 118.53(17) ?
C35 C36 C31 120.1(2) ?
C35 C36 H36 119.9 ?
C31 C36 H36 119.9 ?
C4 C5 C6 128.0(2) ?
C4 C5 H5 116.0 ?
C6 C5 H5 116.0 ?
C26 C21 C22 118.9(2) ?
C26 C21 P 122.37(17) ?
C22 C21 P 118.69(17) ?
C13 C12 C11 120.1(2) ?
C13 C12 H12 119.9 ?
C11 C12 H12 119.9 ?
O2 C2 C3 119.2(2) ?
O2 C2 C1 115.0(2) ?
C3 C2 C1 125.8(2) ?
C16 C11 C12 119.3(2) ?
C16 C11 P 122.34(17) ?
C12 C11 P 118.28(17) ?
C23 C22 C21 120.5(2) ?
C23 C22 H22 119.7 ?
C21 C22 H22 119.7 ?
O01 C01 Rh 179.2(2) y
C23 C24 C25 119.8(2) ?
C23 C24 H24 120.1 ?
C25 C24 H24 120.1 ?
C36 C35 C34 120.3(2) ?
C36 C35 H35 119.8 ?
C34 C35 H35 119.8 ?
C34 C33 C32 120.2(2) ?
C34 C33 H33 119.9 ?
C32 C33 H33 119.9 ?
C4 C3 C2 130.7(2) ?
C4 C3 Cl3 114.91(19) ?
C2 C3 Cl3 114.39(17) ?
C31 C32 C33 119.9(2) ?
C31 C32 H32 120.0 ?
C33 C32 H32 120.0 ?
C6 C7 C1 130.7(2) ?
C6 C7 Cl7 114.88(18) ?
C1 C7 Cl7 114.38(18) ?
C33 C34 C35 119.9(2) ?
C33 C34 H34 120.0 ?
C35 C34 H34 120.0 ?
C14 C15 C16 119.5(2) ?
C14 C15 H15 120.3 ?
C16 C15 H15 120.3 ?
C7 C6 C5 129.4(2) ?
C7 C6 H6 115.3 ?
C5 C6 H6 115.3 ?
C26 C25 C24 120.4(2) ?
C26 C25 H25 119.8 ?
C24 C25 H25 119.8 ?
C25 C26 C21 120.3(2) ?
C25 C26 H26 119.8 ?
C21 C26 H26 119.8 ?
C13 C14 C15 120.8(2) ?
C13 C14 H14 119.6 ?
C15 C14 H14 119.6 ?
C11 C16 C15 120.4(2) ?
C11 C16 H16 119.8 ?
C15 C16 H16 119.8 ?
O1 C1 C7 118.8(2) ?
O1 C1 C2 115.5(2) ?
C7 C1 C2 125.7(2) ?
C22 C23 C24 120.0(2) ?
C22 C23 H23 120.0 ?
C24 C23 H23 120.0 ?
C14 C13 C12 119.8(2) ?
C14 C13 H13 120.1 ?
C12 C13 H13 120.1 ?

loop_
_geom_bond_atom_site_label_1
_geom_bond_atom_site_label_2
_geom_bond_distance
_geom_bond_publ_flag
Rh C01 1.809(2) y
Rh O1 2.0563(16) y
Rh O2 2.0860(16) y
Rh P 2.2377(8) y
Cl3 C3 1.749(2) y
Cl7 C7 1.737(2) y
P C11 1.825(2) ?
P C31 1.827(2) ?
P C21 1.829(2) ?
O1 C1 1.289(3) ?
O01 C01 1.153(3) y
O2 C2 1.287(3) ?
C4 C5 1.383(3) ?
C4 C3 1.383(3) ?
C4 H4 0.9300 ?
C31 C32 1.394(3) ?
C31 C36 1.404(3) ?
C36 C35 1.386(3) ?
C36 H36 0.9300 ?
C5 C6 1.390(4) ?
C5 H5 0.9300 ?
C21 C26 1.398(3) ?
C21 C22 1.402(3) ?
C12 C13 1.387(3) ?
C12 C11 1.404(3) ?
C12 H12 0.9300 ?
C2 C3 1.420(3) ?
C2 C1 1.469(3) ?
C11 C16 1.390(3) ?
C22 C23 1.390(3) ?
C22 H22 0.9300 ?
C24 C23 1.390(3) ?
C24 C25 1.391(3) ?
C24 H24 0.9300 ?
C35 C34 1.392(3) ?
C35 H35 0.9300 ?
C33 C34 1.386(3) ?
C33 C32 1.400(3) ?
C33 H33 0.9300 ?
C32 H32 0.9300 ?
C7 C6 1.384(3) ?
C7 C1 1.419(3) ?
C34 H34 0.9300 ?
C15 C14 1.385(4) ?
C15 C16 1.394(3) ?
C15 H15 0.9300 ?
C6 H6 0.9300 ?
C25 C26 1.388(3) ?
C25 H25 0.9300 ?
C26 H26 0.9300 ?
C14 C13 1.383(4) ?
C14 H14 0.9300 ?
C16 H16 0.9300 ?
C23 H23 0.9300 ?
C13 H13 0.9300 ?

loop_
_geom_hbond_atom_site_label_D
_geom_hbond_atom_site_label_H
_geom_hbond_atom_site_label_A
_geom_hbond_site_symmetry_A
_geom_hbond_distance_DH
_geom_hbond_distance_HA
_geom_hbond_distance_DA
_geom_hbond_angle_DHA
C13 H13 O2 4_565 0.93 2.38 3.301(3) 171
C34 H34 O2 2 0.93 2.54 3.387(3) 152

loop_
_geom_torsion_atom_site_label_1
_geom_torsion_atom_site_label_2
_geom_torsion_atom_site_label_3
_geom_torsion_atom_site_label_4
_geom_torsion
_geom_torsion_publ_flag
C01 Rh P C11 35.65(11) ?
O1 Rh P C11 -142.51(9) ?
C01 Rh P C31 155.85(11) ?
O1 Rh P C31 -22.31(9) ?
C01 Rh P C21 -84.43(11) ?
O1 Rh P C21 97.41(9) ?
O2 Rh O1 C1 -3.49(15) ?
P Rh O1 C1 176.47(15) ?
C01 Rh O2 C2 -176.41(16) ?
O1 Rh O2 C2 1.73(15) ?
C11 P C31 C32 5.6(2) ?
C21 P C31 C32 114.72(19) ?
Rh P C31 C32 -119.74(18) ?
C11 P C31 C36 -176.33(18) ?
C21 P C31 C36 -67.25(19) ?
Rh P C31 C36 58.29(19) ?
C32 C31 C36 C35 -0.2(3) ?
P C31 C36 C35 -178.28(18) ?
C3 C4 C5 C6 -2.5(4) ?
C11 P C21 C26 100.68(19) ?
C31 P C21 C26 -9.1(2) ?
Rh P C21 C26 -133.72(17) ?
C11 P C21 C22 -79.47(19) ?
C31 P C21 C22 170.79(18) ?
Rh P C21 C22 46.13(19) ?
Rh O2 C2 C3 -178.30(16) ?
Rh O2 C2 C1 0.0(2) ?
C13 C12 C11 C16 -0.5(3) ?
C13 C12 C11 P -177.87(17) ?
C31 P C11 C16 103.04(19) ?
C21 P C11 C16 -6.2(2) ?
Rh P C11 C16 -132.14(17) ?
C31 P C11 C12 -79.70(19) ?
C21 P C11 C12 171.04(17) ?
Rh P C11 C12 45.12(19) ?
C26 C21 C22 C23 0.6(3) ?
P C21 C22 C23 -179.22(18) ?
C31 C36 C35 C34 0.6(3) ?
C5 C4 C3 C2 -6.3(4) ?
C5 C4 C3 Cl3 175.5(2) ?
O2 C2 C3 C4 -171.3(2) ?
C1 C2 C3 C4 10.6(4) ?
O2 C2 C3 Cl3 6.9(3) ?
C1 C2 C3 Cl3 -171.26(18) ?
C36 C31 C32 C33 -0.3(3) ?
P C31 C32 C33 177.71(17) ?
C34 C33 C32 C31 0.4(3) ?
C32 C33 C34 C35 0.1(4) ?
C36 C35 C34 C33 -0.6(4) ?
C1 C7 C6 C5 2.5(5) ?
Cl7 C7 C6 C5 179.3(2) ?
C4 C5 C6 C7 3.4(4) ?
C23 C24 C25 C26 0.9(3) ?
C24 C25 C26 C21 0.8(3) ?
C22 C21 C26 C25 -1.6(3) ?
P C21 C26 C25 178.24(18) ?
C16 C15 C14 C13 -0.5(4) ?
C12 C11 C16 C15 -1.4(3) ?
P C11 C16 C15 175.82(18) ?
C14 C15 C16 C11 1.9(4) ?
Rh O1 C1 C7 -175.83(16) ?
Rh O1 C1 C2 4.6(2) ?
C6 C7 C1 O1 177.2(2) ?
Cl7 C7 C1 O1 0.4(3) ?
C6 C7 C1 C2 -3.2(4) ?
Cl7 C7 C1 C2 179.95(18) ?
O2 C2 C1 O1 -3.0(3) y
C3 C2 C1 O1 175.2(2) ?
O2 C2 C1 C7 177.4(2) ?
C3 C2 C1 C7 -4.4(4) ?
C21 C22 C23 C24 1.1(4) ?
C25 C24 C23 C22 -1.9(3) ?
C15 C14 C13 C12 -1.5(4) ?
C11 C12 C13 C14 2.0(3) ?
